data_7248933
loop_
_publ_author_name
'Wang, Pengfei'
'Liu, Lile'
'Sun, Zebang'
'Qin, Feng'
'Shi, Lei'
'Gao, Chao'
'Du, Yang'
'Zhang, Chong'
'Hu, Bingcheng'
'Sun, Chengguo'

_publ_section_title
;
 Constructing layered structure amidine-based pentazolate salts with low
 sensitivity
;
_journal_issue 30
_journal_name_full CrystEngComm
_journal_page_first 4114
_journal_page_last 4120
_journal_paper_doi 10.1039/D4CE00521J
_journal_volume 26
_journal_year 2024
_chemical_formula_moiety 'H2 O, C3 H6 N5, N5'
_chemical_formula_sum 'C3 H8 N10 O'
_chemical_formula_weight 200.19
_space_group_crystal_system monoclinic
_space_group_IT_number 14
_space_group_name_Hall '-P 2ybc'
_space_group_name_H-M_alt 'P 1 21/c 1'
_atom_sites_solution_hydrogens mixed
_atom_sites_solution_primary dual
_audit_creation_date 2021-12-07
_audit_creation_method
;
Olex2 1.3
(compiled 2020.11.12 svn.r5f609507 for OlexSys, GUI svn.r6408)
;
_audit_update_record
;
2024-04-29 deposited with the CCDC.	2024-07-02 downloaded from the CCDC.
;
_cell_angle_alpha 90
_cell_angle_beta 102.19(3)
_cell_angle_gamma 90
_cell_formula_units_Z 4
_cell_length_a 6.450(5)
_cell_length_b 12.008(10)
_cell_length_c 12.141(11)
_cell_measurement_reflns_used 1117
_cell_measurement_temperature 273.15
_cell_measurement_theta_max 22.40
_cell_measurement_theta_min 3.39
_cell_volume 919.1(13)
_computing_molecular_graphics 'Olex2 1.3 (Dolomanov et al., 2009)'
_computing_publication_material 'Olex2 1.3 (Dolomanov et al., 2009)'
_computing_structure_refinement 'SHELXL 2018/3 (Sheldrick, 2015)'
_computing_structure_solution 'SHELXT 2018/2 (Sheldrick, 2018)'
_diffrn_ambient_temperature 273.15
_diffrn_measured_fraction_theta_full 0.987
_diffrn_measured_fraction_theta_max 0.987
_diffrn_measurement_device_type 'CCD area detector'
_diffrn_measurement_method 'phi and omega scans'
_diffrn_radiation_monochromator graphite
_diffrn_radiation_type MoK\a
_diffrn_radiation_wavelength 0.71073
_diffrn_reflns_av_R_equivalents 0.0800
_diffrn_reflns_av_unetI/netI 0.1197
_diffrn_reflns_Laue_measured_fraction_full 0.987
_diffrn_reflns_Laue_measured_fraction_max 0.987
_diffrn_reflns_limit_h_max 6
_diffrn_reflns_limit_h_min -7
_diffrn_reflns_limit_k_max 12
_diffrn_reflns_limit_k_min -13
_diffrn_reflns_limit_l_max 14
_diffrn_reflns_limit_l_min -10
_diffrn_reflns_number 3729
_diffrn_reflns_point_group_measured_fraction_full 0.987
_diffrn_reflns_point_group_measured_fraction_max 0.987
_diffrn_reflns_theta_full 24.302
_diffrn_reflns_theta_max 24.302
_diffrn_reflns_theta_min 2.413
_diffrn_source_current 1.0
_diffrn_source_power 0.05
_diffrn_source_voltage 50.0
_exptl_absorpt_coefficient_mu 0.117
_exptl_absorpt_correction_type none
_exptl_crystal_colour 'light colourless'
_exptl_crystal_colour_modifier light
_exptl_crystal_colour_primary colourless
_exptl_crystal_density_diffrn 1.447
_exptl_crystal_description block
_exptl_crystal_F_000 416
_exptl_crystal_size_max 0.18
_exptl_crystal_size_mid 0.12
_exptl_crystal_size_min 0.11
_refine_diff_density_max 0.214
_refine_diff_density_min -0.283
_refine_diff_density_rms 0.054
_refine_ls_extinction_method none
_refine_ls_goodness_of_fit_ref 1.034
_refine_ls_hydrogen_treatment constr
_refine_ls_matrix_type full
_refine_ls_number_parameters 130
_refine_ls_number_reflns 1478
_refine_ls_number_restraints 0
_refine_ls_restrained_S_all 1.034
_refine_ls_R_factor_all 0.1410
_refine_ls_R_factor_gt 0.0625
_refine_ls_shift/su_max 0.000
_refine_ls_shift/su_mean 0.000
_refine_ls_structure_factor_coef Fsqd
_refine_ls_weighting_details 'w=1/[\s^2^(Fo^2^)+(0.0464P)^2^] where P=(Fo^2^+2Fc^2^)/3'
_refine_ls_weighting_scheme calc
_refine_ls_wR_factor_gt 0.1120
_refine_ls_wR_factor_ref 0.1341
_reflns_Friedel_coverage 0.000
_reflns_number_gt 785
_reflns_number_total 1478
_reflns_threshold_expression 'I > 2\s(I)'
_cod_data_source_file d4ce00521j2.cif
_cod_data_source_block 1
_cod_depositor_comments 'Adding full bibliography for 7248931--7248937.cif.'
_cod_original_cell_volume 919.0(13)
_cod_database_code 7248933
_shelx_shelxl_version_number 2018/3
_shelx_space_group_comment
;
The symmetry employed for this shelxl refinement is uniquely defined
by the following loop, which should always be used as a source of
symmetry information in preference to the above space-group names.
They are only intended as comments.
;
_shelx_estimated_absorpt_t_max 0.987
_shelx_estimated_absorpt_t_min 0.979
_olex2_refinement_description
;
1. Fixed Uiso
 At 1.2 times of:
  All C(H) groups, All N(H,H) groups
 At 1.5 times of:
  All O(H,H) groups
2.a Free rotating group:
 O1(H1A,H1B)
2.b Aromatic/amide H refined with riding coordinates:
 C2(H2), C3(H3)
2.c X=CH2 refined with riding coordinates:
 N6(H6A,H6B), N7(H7A,H7B)
;
_olex2_submission_special_instructions 'No special instructions were received'

loop_
_space_group_symop_operation_xyz
'x, y, z'
'-x, y+1/2, -z+1/2'
'-x, -y, -z'
'x, -y-1/2, z-1/2'

loop_
_atom_site_label
_atom_site_type_symbol
_atom_site_fract_x
_atom_site_fract_y
_atom_site_fract_z
_atom_site_U_iso_or_equiv
_atom_site_adp_type
_atom_site_occupancy
_atom_site_site_symmetry_order
_atom_site_calc_flag
_atom_site_refinement_flags_posn
_atom_site_refinement_flags_adp
_atom_site_refinement_flags_occupancy
_atom_site_disorder_assembly
_atom_site_disorder_group
O1 O 0.2798(5) 0.45207(19) 0.67350(19) 0.0541(8) Uani 1 1 d G . . . .
H1A H 0.269651 0.484275 0.734505 0.081 Uiso 1 1 d G U . . .
H1B H 0.287289 0.383147 0.689880 0.081 Uiso 1 1 d G U . . .
N6 N 0.2332(4) 0.5722(2) 0.4749(2) 0.0426(9) Uani 1 1 d . . . . .
H6A H 0.227614 0.640771 0.494357 0.051 Uiso 1 1 calc R U . . .
H6B H 0.237621 0.520278 0.524191 0.051 Uiso 1 1 calc R U . . .
N7 N 0.2289(4) 0.6189(2) 0.2906(2) 0.0416(8) Uani 1 1 d . . . . .
H7A H 0.223134 0.688920 0.304359 0.050 Uiso 1 1 calc R U . . .
H7B H 0.230533 0.596446 0.223497 0.050 Uiso 1 1 calc R U . . .
N8 N 0.2442(4) 0.4333(2) 0.3451(2) 0.0330(8) Uani 1 1 d . . . . .
N9 N 0.2177(5) 0.3555(2) 0.4238(3) 0.0501(9) Uani 1 1 d . . . . .
N10 N 0.2866(5) 0.2746(2) 0.2678(2) 0.0526(10) Uani 1 1 d . . . . .
C1 C 0.2350(5) 0.5469(3) 0.3711(3) 0.0310(9) Uani 1 1 d . . . . .
C2 C 0.2843(6) 0.3818(3) 0.2537(3) 0.0464(10) Uani 1 1 d . . . . .
H2 H 0.307205 0.417740 0.189419 0.056 Uiso 1 1 calc R U . . .
C3 C 0.2445(6) 0.2631(3) 0.3721(3) 0.0522(12) Uani 1 1 d . . . . .
H3 H 0.235275 0.193639 0.404638 0.063 Uiso 1 1 calc R U . . .
N1 N 0.2346(5) 0.6574(3) 0.8923(3) 0.0557(10) Uani 1 1 d . . . . .
N2 N 0.2391(5) 0.6818(2) 0.9987(3) 0.0514(10) Uani 1 1 d . . . . .
N3 N 0.2457(5) 0.5879(2) 1.0544(2) 0.0470(9) Uani 1 1 d . . . . .
N4 N 0.2463(5) 0.5062(2) 0.9837(3) 0.0505(9) Uani 1 1 d . . . . .
N5 N 0.2394(5) 0.5490(3) 0.8835(3) 0.0525(9) Uani 1 1 d . . . . .

loop_
_atom_site_aniso_label
_atom_site_aniso_U_11
_atom_site_aniso_U_22
_atom_site_aniso_U_33
_atom_site_aniso_U_23
_atom_site_aniso_U_13
_atom_site_aniso_U_12
O1 0.100(2) 0.0315(14) 0.0350(16) 0.0054(11) 0.0235(16) 0.0031(16)
N6 0.078(2) 0.0227(16) 0.0303(18) 0.0019(14) 0.0199(17) 0.0015(15)
N7 0.076(2) 0.0218(16) 0.0301(19) 0.0006(14) 0.0192(16) 0.0027(15)
N8 0.049(2) 0.0210(16) 0.0325(18) 0.0023(14) 0.0175(15) -0.0012(14)
N9 0.083(3) 0.0273(17) 0.048(2) 0.0055(15) 0.0301(19) -0.0018(17)
N10 0.090(3) 0.0212(17) 0.052(2) -0.0045(15) 0.026(2) 0.0015(17)
C1 0.039(2) 0.0217(19) 0.035(2) 0.0010(17) 0.0138(19) 0.0010(17)
C2 0.071(3) 0.033(2) 0.042(3) -0.0046(19) 0.026(2) 0.002(2)
C3 0.086(4) 0.022(2) 0.054(3) -0.002(2) 0.027(3) -0.002(2)
N1 0.094(3) 0.038(2) 0.038(2) 0.0047(16) 0.021(2) 0.0012(18)
N2 0.084(3) 0.0286(18) 0.045(2) -0.0015(16) 0.0234(19) 0.0010(17)
N3 0.073(2) 0.0343(19) 0.0369(19) -0.0015(16) 0.0182(17) -0.0041(17)
N4 0.076(3) 0.0318(17) 0.046(2) 0.0004(19) 0.0181(18) -0.0029(17)
N5 0.081(3) 0.041(2) 0.037(2) -0.0066(17) 0.0164(19) 0.0033(18)

loop_
_atom_type_symbol
_atom_type_description
_atom_type_scat_dispersion_real
_atom_type_scat_dispersion_imag
_atom_type_scat_source
C C 0.0033 0.0016 'International Tables Vol C Tables 4.2.6.8 and 6.1.1.4'
H H 0.0000 0.0000 'International Tables Vol C Tables 4.2.6.8 and 6.1.1.4'
N N 0.0061 0.0033 'International Tables Vol C Tables 4.2.6.8 and 6.1.1.4'
O O 0.0106 0.0060 'International Tables Vol C Tables 4.2.6.8 and 6.1.1.4'

loop_
_geom_angle_atom_site_label_1
_geom_angle_atom_site_label_2
_geom_angle_atom_site_label_3
_geom_angle
_geom_angle_site_symmetry_1
_geom_angle_site_symmetry_3
_geom_angle_publ_flag
H1A O1 H1B 104.5 . . ?
H6A N6 H6B 120.0 . . ?
C1 N6 H6A 120.0 . . ?
C1 N6 H6B 120.0 . . ?
H7A N7 H7B 120.0 . . ?
C1 N7 H7A 120.0 . . ?
C1 N7 H7B 120.0 . . ?
N9 N8 C1 119.2(3) . . ?
C2 N8 N9 109.6(3) . . ?
C2 N8 C1 131.2(3) . . ?
C3 N9 N8 101.3(3) . . ?
C2 N10 C3 103.0(3) . . ?
N6 C1 N7 124.7(3) . . ?
N6 C1 N8 117.1(3) . . ?
N7 C1 N8 118.2(3) . . ?
N8 C2 H2 124.9 . . ?
N10 C2 N8 110.3(3) . . ?
N10 C2 H2 124.9 . . ?
N9 C3 N10 115.8(3) . . ?
N9 C3 H3 122.1 . . ?
N10 C3 H3 122.1 . . ?
N5 N1 N2 107.8(3) . . ?
N3 N2 N1 107.9(3) . . ?
N4 N3 N2 108.1(3) . . ?
N3 N4 N5 108.2(3) . . ?
N1 N5 N4 108.1(3) . . ?

loop_
_geom_bond_atom_site_label_1
_geom_bond_atom_site_label_2
_geom_bond_distance
_geom_bond_site_symmetry_2
_geom_bond_publ_flag
O1 H1A 0.8501 . ?
O1 H1B 0.8501 . ?
N6 H6A 0.8600 . ?
N6 H6B 0.8600 . ?
N6 C1 1.298(4) . ?
N7 H7A 0.8600 . ?
N7 H7B 0.8600 . ?
N7 C1 1.300(4) . ?
N8 N9 1.373(3) . ?
N8 C1 1.403(4) . ?
N8 C2 1.344(4) . ?
N9 C3 1.304(4) . ?
N10 C2 1.298(4) . ?
N10 C3 1.357(4) . ?
C2 H2 0.9300 . ?
C3 H3 0.9300 . ?
N1 N2 1.319(4) . ?
N1 N5 1.308(4) . ?
N2 N3 1.311(3) . ?
N3 N4 1.304(4) . ?
N4 N5 1.312(4) . ?

loop_
_geom_torsion_atom_site_label_1
_geom_torsion_atom_site_label_2
_geom_torsion_atom_site_label_3
_geom_torsion_atom_site_label_4
_geom_torsion
_geom_torsion_site_symmetry_1
_geom_torsion_site_symmetry_2
_geom_torsion_site_symmetry_3
_geom_torsion_site_symmetry_4
_geom_torsion_publ_flag
N8 N9 C3 N10 0.3(4) . . . . ?
N9 N8 C1 N6 10.0(4) . . . . ?
N9 N8 C1 N7 -170.0(3) . . . . ?
N9 N8 C2 N10 -0.3(4) . . . . ?
C1 N8 N9 C3 -177.6(3) . . . . ?
C1 N8 C2 N10 176.9(3) . . . . ?
C2 N8 N9 C3 0.0(4) . . . . ?
C2 N8 C1 N6 -167.0(3) . . . . ?
C2 N8 C1 N7 13.1(5) . . . . ?
C2 N10 C3 N9 -0.4(5) . . . . ?
C3 N10 C2 N8 0.4(4) . . . . ?
N1 N2 N3 N4 0.4(4) . . . . ?
N2 N1 N5 N4 0.2(4) . . . . ?
N2 N3 N4 N5 -0.2(4) . . . . ?
N3 N4 N5 N1 0.0(4) . . . . ?
N5 N1 N2 N3 -0.3(4) . . . . ?
